data_7126237
loop_
_publ_author_name
'Chen, Guo-Dong'
'Hu, Dan'
'Huang, Mei-Juan'
'Tang, Jia'
'Wang, Xiao-Xia'
'Zou, Jian'
'Xie, Jun'
'Zhang, Wei-Guang'
'Guo, Liang-Dong'
'Yao, Xin-Sheng'
'Abe, Ikuro'
'Gao, Hao'

_publ_section_title
;
 Sporormielones A-E, bioactive novel C-C coupled orsellinic acid
 derivative dimers, and their biosynthetic origin.
;
_journal_issue 33
_journal_name_full 'Chemical communications (Cambridge, England)'
_journal_page_first 4607
_journal_page_last 4610
_journal_paper_doi 10.1039/d0cc00855a
_journal_volume 56
_journal_year 2020
_chemical_formula_moiety 'C16 H16 O6'
_chemical_formula_sum 'C16 H16 O6'
_chemical_formula_weight 304.29
_chemical_name_common 'sporormielone C'
_space_group_crystal_system monoclinic
_space_group_IT_number 14
_space_group_name_Hall '-P 2yn'
_space_group_name_H-M_alt 'P 1 21/n 1'
_atom_sites_solution_hydrogens geom
_audit_creation_date 2019-12-10
_audit_creation_method
;
Olex2 1.2
(compiled 2018.05.29 svn.r3508 for OlexSys, GUI svn.r5506)
;
_audit_update_record
;
2019-12-10 deposited with the CCDC.	2020-03-18 downloaded from the CCDC.
;
_cell_angle_alpha 90
_cell_angle_beta 102.495(8)
_cell_angle_gamma 90
_cell_formula_units_Z 4
_cell_length_a 8.5190(7)
_cell_length_b 16.0695(13)
_cell_length_c 10.3653(8)
_cell_measurement_reflns_used 2580
_cell_measurement_temperature 100.00(10)
_cell_measurement_theta_max 73.2800
_cell_measurement_theta_min 5.1530
_cell_volume 1385.4(2)
_computing_cell_refinement 'CrysAlisPro 1.171.38.43f (Rigaku OD, 2015)'
_computing_data_collection 'CrysAlisPro 1.171.38.43f (Rigaku OD, 2015)'
_computing_data_reduction 'CrysAlisPro 1.171.38.43f (Rigaku OD, 2015)'
_computing_molecular_graphics 'Olex2 (Dolomanov et al., 2009)'
_computing_publication_material 'Olex2 (Dolomanov et al., 2009)'
_computing_structure_refinement 'ShelXL (Sheldrick, 2015)'
_computing_structure_solution 'ShelXS (Sheldrick, 2008)'
_diffrn_ambient_environment N~2~
_diffrn_ambient_temperature 100.00(10)
_diffrn_detector 'CCD plate'
_diffrn_detector_area_resol_mean 5.2684
_diffrn_detector_type AtlasS2
_diffrn_measured_fraction_theta_full 1.000
_diffrn_measured_fraction_theta_max 0.975
_diffrn_measurement_details
;
List of Runs (angles in degrees, time in seconds):

  # Type    Start    End  Width  t~exp~   \w     \q     \k     \f   Frames
#--------------------------------------------------------------------------
  1  \w      3.00  30.00   1.00    1.00    --  -40.98  57.00   0.00   27
  2  \w    -68.00  -9.00   1.00    1.00    --  -40.98  57.00   0.00   59
  3  \w     35.00  82.00   1.00    1.00    --   40.98-125.00-180.00   47
  4  \w     43.00 128.00   1.00    3.50    --  106.95 -30.00-120.00   85
  5  \w     64.00  96.00   1.00    1.00    --   40.98-125.00   0.00   32
  6  \w     34.00 132.00   1.00    3.50    --  106.95 -45.00  60.00   98
  7  \w     92.00 168.00   1.00    3.50    --  106.95  61.00  60.00   76
  8  \w    116.00 157.00   1.00    3.50    --  106.95 125.00 -30.00   41
  9  \w    149.00 176.00   1.00    3.50    --  106.95 125.00-120.00   27
 10  \w     98.00 125.00   1.00    3.50    --  106.95 125.00-120.00   27
 11  \w     40.00 116.00   1.00    3.50    --  106.95-125.00  60.00   76
 12  \w   -111.00 -22.00   1.00    1.00    --  -40.98 -57.00-150.00   89
;
_diffrn_measurement_device 'four-circle diffractometer'
_diffrn_measurement_device_type 'SuperNova, Dual, Cu at zero, AtlasS2'
_diffrn_measurement_method '\w scans'
_diffrn_orient_matrix_type 'CrysAlisPro convention (1999,Acta A55,543-557)'
_diffrn_orient_matrix_UB_11 -0.1507327000
_diffrn_orient_matrix_UB_12 0.0055679000
_diffrn_orient_matrix_UB_13 0.0590359000
_diffrn_orient_matrix_UB_21 0.0388695000
_diffrn_orient_matrix_UB_22 -0.0860112000
_diffrn_orient_matrix_UB_23 0.0647014000
_diffrn_orient_matrix_UB_31 0.1002013000
_diffrn_orient_matrix_UB_32 0.0419777000
_diffrn_orient_matrix_UB_33 0.1246123000
_diffrn_radiation_monochromator mirror
_diffrn_radiation_probe x-ray
_diffrn_radiation_type CuK\a
_diffrn_radiation_wavelength 1.54184
_diffrn_reflns_av_R_equivalents 0.0655
_diffrn_reflns_av_unetI/netI 0.0751
_diffrn_reflns_Laue_measured_fraction_full 1.000
_diffrn_reflns_Laue_measured_fraction_max 0.975
_diffrn_reflns_limit_h_max 10
_diffrn_reflns_limit_h_min -9
_diffrn_reflns_limit_k_max 19
_diffrn_reflns_limit_k_min -18
_diffrn_reflns_limit_l_max 12
_diffrn_reflns_limit_l_min -12
_diffrn_reflns_number 5373
_diffrn_reflns_point_group_measured_fraction_full 1.000
_diffrn_reflns_point_group_measured_fraction_max 0.975
_diffrn_reflns_theta_full 67.684
_diffrn_reflns_theta_max 73.416
_diffrn_reflns_theta_min 5.165
_diffrn_source 'micro-focus sealed X-ray tube'
_diffrn_source_type 'SuperNova (Cu) X-ray Source'
_exptl_absorpt_coefficient_mu 0.945
_exptl_absorpt_correction_T_max 1.00000
_exptl_absorpt_correction_T_min 0.58819
_exptl_absorpt_correction_type multi-scan
_exptl_absorpt_process_details
;
CrysAlisPro 1.171.38.43f (Rigaku Oxford Diffraction, 2015)
Empirical absorption correction using spherical harmonics,
 implemented in SCALE3 ABSPACK scaling algorithm.
;
_exptl_crystal_colour 'clear light yellow'
_exptl_crystal_colour_lustre clear
_exptl_crystal_colour_modifier light
_exptl_crystal_colour_primary yellow
_exptl_crystal_density_diffrn 1.459
_exptl_crystal_description needle
_exptl_crystal_F_000 640
_exptl_crystal_recrystallization_method 'Re-crystallisation from solvent: MeOH'
_exptl_crystal_size_max 0.13
_exptl_crystal_size_mid 0.12
_exptl_crystal_size_min 0.11
_refine_diff_density_max 0.390
_refine_diff_density_min -0.394
_refine_diff_density_rms 0.086
_refine_ls_extinction_method none
_refine_ls_goodness_of_fit_ref 1.357
_refine_ls_hydrogen_treatment constr
_refine_ls_matrix_type full
_refine_ls_number_parameters 206
_refine_ls_number_reflns 2717
_refine_ls_number_restraints 0
_refine_ls_restrained_S_all 1.357
_refine_ls_R_factor_all 0.0947
_refine_ls_R_factor_gt 0.0769
_refine_ls_shift/su_max 0.000
_refine_ls_shift/su_mean 0.000
_refine_ls_structure_factor_coef Fsqd
_refine_ls_weighting_details 'w=1/[\s^2^(Fo^2^)+(0.0882P)^2^+0.9468P] where P=(Fo^2^+2Fc^2^)/3'
_refine_ls_weighting_scheme calc
_refine_ls_wR_factor_gt 0.2245
_refine_ls_wR_factor_ref 0.2333
_reflns_Friedel_coverage 0.000
_reflns_number_gt 2205
_reflns_number_total 2717
_reflns_threshold_expression 'I > 2\s(I)'
_cod_data_source_file d0cc00855a2.cif
_cod_data_source_block w1_5_5_4
_cod_depositor_comments 'Adding full bibliography for 7126234--7126238.cif.'
_cod_database_code 7126237
_shelx_shelxl_version_number 2014/7
_shelx_space_group_comment
;
The symmetry employed for this shelxl refinement is uniquely defined
by the following loop, which should always be used as a source of
symmetry information in preference to the above space-group names.
They are only intended as comments.
;
_reflns_odcompleteness_completeness 99.88
_reflns_odcompleteness_iscentric 1
_reflns_odcompleteness_theta 66.97
_olex2_refinement_description
;
1. Fixed Uiso
 At 1.2 times of:
  All C(H) groups
 At 1.5 times of:
  All C(H,H,H) groups, All O(H) groups
2.a Aromatic/amide H refined with riding coordinates:
 C6'(H6')
2.b Idealised Me refined as rotating group:
 C1'(H1'A,H1'B,H1'C), C1(H1A,H1B,H1C), C8'(H8'A,H8'B,H8'C), C8(H8A,H8B,H8C)
2.c Idealised tetrahedral OH refined as rotating group:
 O1(H1), O2(H2), O1'(H1')
;
_olex2_date_sample_data_collection 2018-07-05
_olex2_submission_special_instructions 'No special instructions were received'
_oxdiff_exptl_absorpt_empirical_details
;
Empirical correction (ABSPACK) includes:
- Absorption correction using spherical harmonics
- Frame scaling
- Detector area scaling
;
_oxdiff_exptl_absorpt_empirical_full_max 1.485
_oxdiff_exptl_absorpt_empirical_full_min 0.434

loop_
_space_group_symop_operation_xyz
'x, y, z'
'-x+1/2, y+1/2, -z+1/2'
'-x, -y, -z'
'x-1/2, -y-1/2, z-1/2'

loop_
_atom_site_label
_atom_site_type_symbol
_atom_site_fract_x
_atom_site_fract_y
_atom_site_fract_z
_atom_site_U_iso_or_equiv
_atom_site_adp_type
_atom_site_occupancy
_atom_site_site_symmetry_order
_atom_site_calc_flag
_atom_site_refinement_flags_posn
_atom_site_refinement_flags_adp
_atom_site_refinement_flags_occupancy
_atom_site_disorder_assembly
_atom_site_disorder_group
O3 O 0.5905(3) 0.32999(15) 0.6080(2) 0.0197(5) Uani 1 1 d . . . . .
O1 O 0.1586(3) 0.48341(16) 0.3552(2) 0.0235(6) Uani 1 1 d . . . . .
H1 H 0.1126 0.4622 0.4088 0.035 Uiso 1 1 calc GR . . . .
O2 O 0.2777(3) 0.38255(15) 0.5671(2) 0.0222(5) Uani 1 1 d . . . . .
H2 H 0.3329 0.3623 0.6345 0.033 Uiso 1 1 calc GR . . . .
O2' O 0.9034(3) 0.40395(17) 0.4105(3) 0.0272(6) Uani 1 1 d . . . . .
O1' O 0.9847(3) 0.28091(17) 0.5807(3) 0.0270(6) Uani 1 1 d . . . . .
H1' H 1.0380 0.3147 0.5493 0.041 Uiso 1 1 calc GR . . . .
O3' O 0.8735(3) 0.20675(17) 0.3196(3) 0.0307(6) Uani 1 1 d . . . . .
C5 C 0.5286(4) 0.3728(2) 0.4944(3) 0.0182(6) Uani 1 1 d . . . . .
C3 C 0.3093(4) 0.4524(2) 0.3730(3) 0.0187(7) Uani 1 1 d . . . . .
C2 C 0.3984(4) 0.4727(2) 0.2782(3) 0.0203(7) Uani 1 1 d . . . . .
C4 C 0.3730(4) 0.4014(2) 0.4808(3) 0.0189(6) Uani 1 1 d . . . . .
C6 C 0.6220(4) 0.3935(2) 0.4033(3) 0.0181(6) Uani 1 1 d . . . . .
C5' C 0.7931(4) 0.2152(2) 0.4022(3) 0.0226(7) Uani 1 1 d . . . . .
C7 C 0.5545(4) 0.4436(2) 0.2921(3) 0.0199(7) Uani 1 1 d . . . . .
C7' C 0.6075(4) 0.1900(2) 0.5303(3) 0.0211(7) Uani 1 1 d . . . . .
C4' C 0.7892(4) 0.3668(2) 0.4379(3) 0.0203(7) Uani 1 1 d . . . . .
C3' C 0.8243(4) 0.2845(2) 0.5117(3) 0.0208(7) Uani 1 1 d . . . . .
C2' C 0.7028(4) 0.2630(2) 0.5990(3) 0.0193(7) Uani 1 1 d . . . . .
C6' C 0.6593(4) 0.1648(2) 0.4229(3) 0.0237(7) Uani 1 1 d . . . . .
H6' H 0.6150 0.1208 0.3689 0.028 Uiso 1 1 calc R . . . .
C1' C 0.7828(4) 0.2455(2) 0.7414(3) 0.0226(7) Uani 1 1 d . . . . .
H1'A H 0.8415 0.2938 0.7792 0.034 Uiso 1 1 calc GR . . . .
H1'B H 0.8553 0.1994 0.7451 0.034 Uiso 1 1 calc GR . . . .
H1'C H 0.7023 0.2322 0.7902 0.034 Uiso 1 1 calc GR . . . .
C1 C 0.3192(4) 0.5249(2) 0.1608(3) 0.0250(7) Uani 1 1 d . . . . .
H1A H 0.3078 0.4925 0.0815 0.037 Uiso 1 1 calc GR . . . .
H1B H 0.3844 0.5728 0.1549 0.037 Uiso 1 1 calc GR . . . .
H1C H 0.2150 0.5424 0.1714 0.037 Uiso 1 1 calc GR . . . .
C8' C 0.4716(4) 0.1546(2) 0.5814(4) 0.0284(8) Uani 1 1 d . . . . .
H8'A H 0.5098 0.1366 0.6710 0.043 Uiso 1 1 calc GR . . . .
H8'B H 0.4270 0.1080 0.5278 0.043 Uiso 1 1 calc GR . . . .
H8'C H 0.3903 0.1964 0.5784 0.043 Uiso 1 1 calc GR . . . .
C8 C 0.6464(4) 0.4615(2) 0.1867(3) 0.0263(8) Uani 1 1 d . . . . .
H8A H 0.5903 0.4381 0.1044 0.039 Uiso 1 1 calc GR . . . .
H8B H 0.7517 0.4373 0.2112 0.039 Uiso 1 1 calc GR . . . .
H8C H 0.6559 0.5206 0.1772 0.039 Uiso 1 1 calc GR . . . .

loop_
_atom_site_aniso_label
_atom_site_aniso_U_11
_atom_site_aniso_U_22
_atom_site_aniso_U_33
_atom_site_aniso_U_23
_atom_site_aniso_U_13
_atom_site_aniso_U_12
O3 0.0193(10) 0.0273(12) 0.0125(11) 0.0026(9) 0.0038(9) 0.0027(9)
O1 0.0171(10) 0.0328(13) 0.0214(12) 0.0053(10) 0.0058(9) 0.0039(9)
O2 0.0164(10) 0.0315(13) 0.0205(12) 0.0050(10) 0.0076(9) 0.0010(9)
O2' 0.0181(11) 0.0343(14) 0.0314(13) 0.0053(11) 0.0100(10) -0.0015(10)
O1' 0.0140(11) 0.0380(15) 0.0275(13) 0.0089(11) 0.0010(9) -0.0006(9)
O3' 0.0306(13) 0.0349(14) 0.0310(14) -0.0035(11) 0.0165(11) 0.0023(10)
C5 0.0180(14) 0.0206(15) 0.0157(15) -0.0016(12) 0.0034(12) -0.0014(11)
C3 0.0155(13) 0.0229(16) 0.0170(15) -0.0032(12) 0.0022(12) -0.0010(12)
C2 0.0217(15) 0.0240(16) 0.0153(15) -0.0019(12) 0.0042(12) -0.0023(12)
C4 0.0174(14) 0.0223(16) 0.0176(15) -0.0023(12) 0.0051(12) -0.0025(11)
C6 0.0181(14) 0.0220(15) 0.0149(14) -0.0021(12) 0.0050(12) -0.0010(12)
C5' 0.0219(15) 0.0278(17) 0.0187(15) 0.0016(13) 0.0054(12) 0.0056(13)
C7 0.0232(15) 0.0230(16) 0.0141(15) -0.0004(12) 0.0053(12) -0.0008(12)
C7' 0.0192(14) 0.0293(17) 0.0132(15) 0.0023(12) 0.0000(12) 0.0013(12)
C4' 0.0182(14) 0.0258(17) 0.0180(15) -0.0020(12) 0.0061(12) -0.0016(12)
C3' 0.0155(14) 0.0287(18) 0.0177(15) 0.0016(13) 0.0027(12) 0.0019(12)
C2' 0.0165(14) 0.0232(16) 0.0187(15) 0.0029(12) 0.0051(12) 0.0025(12)
C6' 0.0237(15) 0.0260(17) 0.0215(16) -0.0021(13) 0.0050(13) 0.0006(13)
C1' 0.0215(15) 0.0284(17) 0.0163(15) 0.0012(13) 0.0008(12) 0.0002(12)
C1 0.0229(15) 0.0307(18) 0.0221(17) 0.0047(14) 0.0064(13) 0.0023(13)
C8' 0.0266(17) 0.036(2) 0.0237(17) -0.0050(15) 0.0076(14) -0.0107(14)
C8 0.0266(16) 0.0346(19) 0.0200(16) 0.0056(14) 0.0102(13) 0.0042(14)

loop_
_atom_type_symbol
_atom_type_description
_atom_type_scat_dispersion_real
_atom_type_scat_dispersion_imag
_atom_type_scat_source
C C 0.0181 0.0091 'International Tables Vol C Tables 4.2.6.8 and 6.1.1.4'
H H 0.0000 0.0000 'International Tables Vol C Tables 4.2.6.8 and 6.1.1.4'
O O 0.0492 0.0322 'International Tables Vol C Tables 4.2.6.8 and 6.1.1.4'

loop_
_geom_angle_atom_site_label_1
_geom_angle_atom_site_label_2
_geom_angle_atom_site_label_3
_geom_angle
_geom_angle_site_symmetry_1
_geom_angle_site_symmetry_3
_geom_angle_publ_flag
C5 O3 C2' 116.9(2) . . ?
O3 C5 C4 116.0(3) . . ?
O3 C5 C6 122.1(3) . . ?
C4 C5 C6 121.6(3) . . ?
O1 C3 C2 117.4(3) . . ?
O1 C3 C4 121.2(3) . . ?
C4 C3 C2 121.4(3) . . ?
C3 C2 C1 118.6(3) . . ?
C7 C2 C3 120.0(3) . . ?
C7 C2 C1 121.4(3) . . ?
O2 C4 C5 123.5(3) . . ?
O2 C4 C3 118.1(3) . . ?
C5 C4 C3 118.4(3) . . ?
C5 C6 C7 119.5(3) . . ?
C5 C6 C4' 115.6(3) . . ?
C7 C6 C4' 124.7(3) . . ?
O3' C5' C3' 123.7(3) . . ?
O3' C5' C6' 128.5(3) . . ?
C6' C5' C3' 107.7(3) . . ?
C2 C7 C6 119.0(3) . . ?
C2 C7 C8 119.9(3) . . ?
C6 C7 C8 121.1(3) . . ?
C6' C7' C2' 112.6(3) . . ?
C6' C7' C8' 126.9(3) . . ?
C8' C7' C2' 120.5(3) . . ?
O2' C4' C6 125.6(3) . . ?
O2' C4' C3' 117.4(3) . . ?
C6 C4' C3' 117.1(3) . . ?
O1' C3' C5' 109.5(3) . . ?
O1' C3' C4' 110.8(3) . . ?
O1' C3' C2' 113.1(3) . . ?
C4' C3' C5' 105.6(3) . . ?
C4' C3' C2' 113.7(3) . . ?
C2' C3' C5' 103.5(3) . . ?
O3 C2' C7' 108.0(2) . . ?
O3 C2' C3' 113.7(3) . . ?
O3 C2' C1' 103.8(3) . . ?
C7' C2' C3' 104.8(3) . . ?
C1' C2' C7' 113.4(3) . . ?
C1' C2' C3' 113.2(3) . . ?
C7' C6' C5' 111.3(3) . . ?

loop_
_geom_bond_atom_site_label_1
_geom_bond_atom_site_label_2
_geom_bond_distance
_geom_bond_site_symmetry_2
_geom_bond_publ_flag
O3 C5 1.367(4) . ?
O3 C2' 1.457(4) . ?
O1 C3 1.353(4) . ?
O2 C4 1.366(4) . ?
O2' C4' 1.226(4) . ?
O1' C3' 1.399(4) . ?
O3' C5' 1.215(4) . ?
C5 C4 1.381(4) . ?
C5 C6 1.400(4) . ?
C3 C2 1.403(4) . ?
C3 C4 1.397(5) . ?
C2 C7 1.388(5) . ?
C2 C1 1.512(5) . ?
C6 C7 1.421(5) . ?
C6 C4' 1.457(4) . ?
C5' C3' 1.571(5) . ?
C5' C6' 1.451(5) . ?
C7 C8 1.503(4) . ?
C7' C2' 1.515(5) . ?
C7' C6' 1.344(5) . ?
C7' C8' 1.486(5) . ?
C4' C3' 1.524(5) . ?
C3' C2' 1.554(4) . ?
C2' C1' 1.512(4) . ?
